data_7237559
loop_
_publ_author_name
'Mullin, William J.'
'Pawle, Robert H.'
'Sharber, Seth A.'
'M\"uller, Peter'
'Thomas, Samuel W.'

_publ_section_title
;
 Programmed twisting of phenylene--ethynylene linkages from aromatic
 stacking interactions
;
_journal_issue 5
_journal_name_full 'Journal of Materials Chemistry C'
_journal_page_first 1198
_journal_paper_doi 10.1039/C8TC05612A
_journal_volume 7
_journal_year 2019
_chemical_formula_sum 'C46 H32 F10 O6'
_chemical_formula_weight 870.71
_space_group_crystal_system monoclinic
_space_group_IT_number 14
_space_group_name_Hall '-P 2yn'
_space_group_name_H-M_alt 'P 1 21/n 1'
_atom_sites_solution_hydrogens geom
_audit_creation_method SHELXL-2017/1
_audit_update_record
;
2018-10-24 deposited with the CCDC.
2018-12-18 downloaded from the CCDC.
;
_cell_angle_alpha 90
_cell_angle_beta 90.357(3)
_cell_angle_gamma 90
_cell_formula_units_Z 2
_cell_length_a 13.2155(10)
_cell_length_b 9.1259(7)
_cell_length_c 15.7624(12)
_cell_measurement_reflns_used 9692
_cell_measurement_temperature 100(2)
_cell_measurement_theta_max 30.57
_cell_measurement_theta_min 2.58
_cell_volume 1901.0(3)
_computing_structure_refinement 'SHELXL-2017/1 (Sheldrick, 2017)'
_computing_structure_solution 'SHELXT 2014/5 (Sheldrick, 2014)'
_diffrn_ambient_temperature 100(2)
_diffrn_measured_fraction_theta_full 0.999
_diffrn_measured_fraction_theta_max 0.999
_diffrn_measurement_device_type 'Bruker APEX-II CCD'
_diffrn_measurement_method '\f and \w scans'
_diffrn_radiation_type MoK\a
_diffrn_radiation_wavelength 0.71073
_diffrn_reflns_av_R_equivalents 0.0294
_diffrn_reflns_av_unetI/netI 0.0122
_diffrn_reflns_Laue_measured_fraction_full 0.999
_diffrn_reflns_Laue_measured_fraction_max 0.999
_diffrn_reflns_limit_h_max 18
_diffrn_reflns_limit_h_min -18
_diffrn_reflns_limit_k_max 13
_diffrn_reflns_limit_k_min -13
_diffrn_reflns_limit_l_max 22
_diffrn_reflns_limit_l_min -22
_diffrn_reflns_number 86329
_diffrn_reflns_point_group_measured_fraction_full 0.999
_diffrn_reflns_point_group_measured_fraction_max 0.999
_diffrn_reflns_theta_full 25.242
_diffrn_reflns_theta_max 30.586
_diffrn_reflns_theta_min 2.017
_exptl_absorpt_coefficient_mu 0.132
_exptl_absorpt_correction_T_max 0.7461
_exptl_absorpt_correction_T_min 0.7231
_exptl_absorpt_correction_type multi-scan
_exptl_crystal_density_diffrn 1.521
_exptl_crystal_description Prism
_exptl_crystal_F_000 892
_exptl_crystal_size_max 0.200
_exptl_crystal_size_mid 0.150
_exptl_crystal_size_min 0.150
_refine_diff_density_max 0.616
_refine_diff_density_min -0.202
_refine_diff_density_rms 0.078
_refine_ls_extinction_method none
_refine_ls_goodness_of_fit_ref 1.067
_refine_ls_hydrogen_treatment constr
_refine_ls_matrix_type full
_refine_ls_number_parameters 281
_refine_ls_number_reflns 5823
_refine_ls_number_restraints 0
_refine_ls_restrained_S_all 1.067
_refine_ls_R_factor_all 0.0490
_refine_ls_R_factor_gt 0.0412
_refine_ls_shift/su_max 0.001
_refine_ls_shift/su_mean 0.000
_refine_ls_structure_factor_coef Fsqd
_refine_ls_weighting_details 'w=1/[\s^2^(Fo^2^)+(0.0672P)^2^+0.7491P] where P=(Fo^2^+2Fc^2^)/3'
_refine_ls_weighting_scheme calc
_refine_ls_wR_factor_gt 0.1105
_refine_ls_wR_factor_ref 0.1174
_reflns_Friedel_coverage 0.000
_reflns_number_gt 5023
_reflns_number_total 5823
_reflns_threshold_expression 'I > 2\s(I)'
_cod_data_source_file c8tc05612a2.cif
_cod_data_source_block WM02113_0m_a
_cod_original_sg_symbol_H-M 'P 21/n'
_cod_database_code 7237559
_shelx_shelxl_version_number 2017/1
_shelx_space_group_comment
;
The symmetry employed for this shelxl refinement is uniquely defined
by the following loop, which should always be used as a source of
symmetry information in preference to the above space-group names.
They are only intended as comments.
;
_shelx_estimated_absorpt_t_min 0.974
_shelx_estimated_absorpt_t_max 0.980

loop_
_space_group_symop_operation_xyz
'x, y, z'
'-x+1/2, y+1/2, -z+1/2'
'-x, -y, -z'
'x-1/2, -y-1/2, z-1/2'

loop_
_atom_site_label
_atom_site_type_symbol
_atom_site_fract_x
_atom_site_fract_y
_atom_site_fract_z
_atom_site_U_iso_or_equiv
_atom_site_adp_type
_atom_site_occupancy
_atom_site_site_symmetry_order
_atom_site_calc_flag
_atom_site_refinement_flags_posn
_atom_site_refinement_flags_adp
F1 F 0.37235(5) 0.39078(8) 0.85657(5) 0.02297(16) Uani 1 1 d . .
O1 O 0.34440(5) 0.66342(8) 0.42897(5) 0.01519(15) Uani 1 1 d . .
C1 C 0.10599(7) 0.41684(10) 0.59129(6) 0.01066(17) Uani 1 1 d . .
O2 O 0.08355(6) 0.65676(9) 0.77611(5) 0.01912(17) Uani 1 1 d . .
F2 F 0.56914(5) 0.31799(8) 0.83962(5) 0.02282(15) Uani 1 1 d . .
C2 C 0.04261(7) 0.33414(11) 0.53772(6) 0.01346(18) Uani 1 1 d . .
H2 H 0.070541 0.286399 0.489705 0.016 Uiso 1 1 calc R U
F3 F 0.69369(5) 0.48699(9) 0.74425(5) 0.02383(16) Uani 1 1 d . .
O3 O 0.22162(6) 0.54844(9) 0.72314(5) 0.01630(16) Uani 1 1 d . .
C3 C -0.06019(8) 0.32108(12) 0.55384(7) 0.01581(19) Uani 1 1 d . .
H3 H -0.101768 0.264209 0.517107 0.019 Uiso 1 1 calc R U
F4 F 0.61811(6) 0.72308(9) 0.65998(5) 0.02661(17) Uani 1 1 d . .
C4 C -0.10250(7) 0.39098(12) 0.62357(7) 0.0164(2) Uani 1 1 d . .
H4 H -0.173049 0.383730 0.633990 0.020 Uiso 1 1 calc R U
C5 C -0.04081(7) 0.47131(12) 0.67770(7) 0.01449(19) Uani 1 1 d . .
H5 H -0.069641 0.518272 0.725606 0.017 Uiso 1 1 calc R U
F5 F 0.42031(6) 0.79202(8) 0.67272(4) 0.02359(16) Uani 1 1 d . .
C6 C 0.06323(7) 0.48453(11) 0.66311(6) 0.01119(17) Uani 1 1 d . .
C15 C 0.42394(7) 0.58749(11) 0.46297(6) 0.01164(18) Uani 1 1 d . .
C16 C 0.52526(7) 0.61087(11) 0.44287(6) 0.01201(18) Uani 1 1 d . .
H16 H 0.542861 0.686237 0.404096 0.014 Uiso 1 1 calc R U
C17 C 0.36585(8) 0.79559(11) 0.38269(7) 0.01446(19) Uani 1 1 d . .
H17A H 0.304489 0.826112 0.350964 0.017 Uiso 1 1 calc R U
H17B H 0.419831 0.775767 0.340966 0.017 Uiso 1 1 calc R U
C18 C 0.39912(8) 0.91918(12) 0.44057(7) 0.0181(2) Uani 1 1 d . .
H18A H 0.415550 1.005797 0.405438 0.022 Uiso 1 1 calc R U
H18B H 0.461740 0.889188 0.470674 0.022 Uiso 1 1 calc R U
C19 C 0.32004(9) 0.96327(14) 0.50617(7) 0.0210(2) Uani 1 1 d . .
H19A H 0.298025 0.874672 0.537248 0.025 Uiso 1 1 calc R U
H19B H 0.351664 1.030754 0.547753 0.025 Uiso 1 1 calc R U
C20 C 0.22739(9) 1.03754(14) 0.46731(8) 0.0220(2) Uani 1 1 d . .
H20A H 0.248497 1.125392 0.436350 0.033 Uiso 1 1 calc R U
H20B H 0.180477 1.065310 0.512452 0.033 Uiso 1 1 calc R U
H20C H 0.193634 0.969659 0.428143 0.033 Uiso 1 1 calc R U
C61 C 0.12145(7) 0.57307(11) 0.72614(6) 0.01269(18) Uani 1 1 d . .
C62 C 0.28216(8) 0.63888(13) 0.77948(7) 0.0178(2) Uani 1 1 d . .
H62A H 0.262262 0.622518 0.839178 0.021 Uiso 1 1 calc R U
H62B H 0.272503 0.743850 0.765787 0.021 Uiso 1 1 calc R U
C63 C 0.39054(8) 0.59556(11) 0.76668(6) 0.01459(19) Uani 1 1 d . .
C64 C 0.43162(8) 0.47410(11) 0.80720(7) 0.01529(19) Uani 1 1 d . .
C65 C 0.53241(8) 0.43552(12) 0.79957(7) 0.01582(19) Uani 1 1 d . .
C66 C 0.59558(8) 0.52080(12) 0.75021(7) 0.0159(2) Uani 1 1 d . .
C67 C 0.55713(8) 0.64099(12) 0.70768(7) 0.0167(2) Uani 1 1 d . .
C68 C 0.45550(8) 0.67568(12) 0.71542(7) 0.01569(19) Uani 1 1 d . .
C14 C 0.39862(7) 0.47609(11) 0.52052(6) 0.01116(17) Uani 1 1 d . .
C13 C 0.29514(7) 0.45222(11) 0.54303(6) 0.01223(18) Uani 1 1 d . .
C12 C 0.20967(7) 0.43455(11) 0.56686(6) 0.01213(18) Uani 1 1 d . .

loop_
_atom_site_aniso_label
_atom_site_aniso_U_11
_atom_site_aniso_U_22
_atom_site_aniso_U_33
_atom_site_aniso_U_23
_atom_site_aniso_U_13
_atom_site_aniso_U_12
F1 0.0222(3) 0.0225(3) 0.0243(3) 0.0023(3) 0.0077(3) -0.0050(3)
O1 0.0078(3) 0.0165(3) 0.0213(4) 0.0058(3) -0.0013(3) -0.0009(3)
C1 0.0083(4) 0.0110(4) 0.0127(4) 0.0019(3) 0.0006(3) 0.0002(3)
O2 0.0147(3) 0.0226(4) 0.0202(4) -0.0075(3) 0.0019(3) 0.0024(3)
F2 0.0246(3) 0.0191(3) 0.0247(3) 0.0029(3) -0.0055(3) 0.0040(3)
C2 0.0113(4) 0.0139(4) 0.0151(4) -0.0009(3) 0.0000(3) -0.0005(3)
F3 0.0110(3) 0.0321(4) 0.0285(4) -0.0067(3) 0.0010(3) 0.0020(3)
O3 0.0091(3) 0.0202(4) 0.0196(4) -0.0085(3) -0.0018(3) 0.0007(3)
C3 0.0111(4) 0.0167(4) 0.0196(5) 0.0005(4) -0.0028(3) -0.0030(3)
F4 0.0260(4) 0.0276(4) 0.0263(4) 0.0039(3) 0.0087(3) -0.0082(3)
C4 0.0082(4) 0.0188(5) 0.0223(5) 0.0026(4) 0.0012(3) -0.0016(3)
C5 0.0087(4) 0.0174(4) 0.0175(4) 0.0002(4) 0.0031(3) 0.0006(3)
F5 0.0296(4) 0.0198(3) 0.0213(3) 0.0033(3) -0.0050(3) 0.0039(3)
C6 0.0078(4) 0.0121(4) 0.0137(4) 0.0009(3) 0.0005(3) 0.0001(3)
C15 0.0084(4) 0.0139(4) 0.0126(4) -0.0004(3) 0.0002(3) -0.0002(3)
C16 0.0093(4) 0.0142(4) 0.0126(4) 0.0008(3) 0.0013(3) -0.0014(3)
C17 0.0126(4) 0.0148(4) 0.0160(4) 0.0032(3) 0.0003(3) 0.0003(3)
C18 0.0134(4) 0.0169(5) 0.0240(5) -0.0024(4) 0.0004(4) 0.0002(4)
C19 0.0185(5) 0.0252(5) 0.0193(5) -0.0029(4) -0.0018(4) 0.0062(4)
C20 0.0183(5) 0.0239(5) 0.0238(5) 0.0031(4) 0.0020(4) 0.0068(4)
C61 0.0095(4) 0.0139(4) 0.0147(4) 0.0001(3) 0.0008(3) 0.0001(3)
C62 0.0119(4) 0.0211(5) 0.0204(5) -0.0090(4) -0.0029(4) 0.0006(4)
C63 0.0118(4) 0.0161(4) 0.0159(4) -0.0045(4) -0.0021(3) -0.0010(3)
C64 0.0144(4) 0.0163(5) 0.0152(4) -0.0017(4) 0.0009(3) -0.0033(3)
C65 0.0157(5) 0.0151(4) 0.0165(4) -0.0012(4) -0.0033(4) 0.0010(4)
C66 0.0108(4) 0.0199(5) 0.0169(4) -0.0047(4) -0.0005(3) -0.0006(4)
C67 0.0158(5) 0.0180(5) 0.0163(4) -0.0018(4) 0.0022(4) -0.0044(4)
C68 0.0178(5) 0.0149(4) 0.0144(4) -0.0015(3) -0.0031(3) 0.0001(4)
C14 0.0081(4) 0.0140(4) 0.0114(4) -0.0020(3) 0.0015(3) -0.0010(3)
C13 0.0104(4) 0.0139(4) 0.0124(4) 0.0000(3) 0.0007(3) -0.0001(3)
C12 0.0106(4) 0.0133(4) 0.0125(4) 0.0003(3) 0.0004(3) 0.0002(3)

loop_
_atom_type_symbol
_atom_type_description
_atom_type_scat_dispersion_real
_atom_type_scat_dispersion_imag
_atom_type_scat_source
C C 0.0033 0.0016 'International Tables Vol C Tables 4.2.6.8 and 6.1.1.4'
H H 0.0000 0.0000 'International Tables Vol C Tables 4.2.6.8 and 6.1.1.4'
F F 0.0171 0.0103 'International Tables Vol C Tables 4.2.6.8 and 6.1.1.4'
O O 0.0106 0.0060 'International Tables Vol C Tables 4.2.6.8 and 6.1.1.4'

loop_
_geom_angle_atom_site_label_1
_geom_angle_atom_site_label_2
_geom_angle_atom_site_label_3
_geom_angle
_geom_angle_site_symmetry_1
_geom_angle_site_symmetry_3
C15 O1 C17 118.08(8) . .
C2 C1 C6 118.49(9) . .
C2 C1 C12 117.76(9) . .
C6 C1 C12 123.65(9) . .
C3 C2 C1 121.08(9) . .
C3 C2 H2 119.5 . .
C1 C2 H2 119.5 . .
C61 O3 C62 115.05(8) . .
C2 C3 C4 120.24(9) . .
C2 C3 H3 119.9 . .
C4 C3 H3 119.9 . .
C5 C4 C3 119.41(9) . .
C5 C4 H4 120.3 . .
C3 C4 H4 120.3 . .
C4 C5 C6 121.24(9) . .
C4 C5 H5 119.4 . .
C6 C5 H5 119.4 . .
C5 C6 C1 119.51(9) . .
C5 C6 C61 116.12(9) . .
C1 C6 C61 124.36(8) . .
O1 C15 C16 124.82(9) . .
O1 C15 C14 115.78(8) . .
C16 C15 C14 119.38(9) . .
C15 C16 C14 120.48(9) . 3_666
C15 C16 H16 119.8 . .
C14 C16 H16 119.8 3_666 .
O1 C17 C18 112.11(9) . .
O1 C17 H17A 109.2 . .
C18 C17 H17A 109.2 . .
O1 C17 H17B 109.2 . .
C18 C17 H17B 109.2 . .
H17A C17 H17B 107.9 . .
C17 C18 C19 113.98(9) . .
C17 C18 H18A 108.8 . .
C19 C18 H18A 108.8 . .
C17 C18 H18B 108.8 . .
C19 C18 H18B 108.8 . .
H18A C18 H18B 107.7 . .
C20 C19 C18 113.32(10) . .
C20 C19 H19A 108.9 . .
C18 C19 H19A 108.9 . .
C20 C19 H19B 108.9 . .
C18 C19 H19B 108.9 . .
H19A C19 H19B 107.7 . .
C19 C20 H20A 109.5 . .
C19 C20 H20B 109.5 . .
H20A C20 H20B 109.5 . .
C19 C20 H20C 109.5 . .
H20A C20 H20C 109.5 . .
H20B C20 H20C 109.5 . .
O2 C61 O3 122.76(9) . .
O2 C61 C6 124.25(9) . .
O3 C61 C6 112.98(8) . .
O3 C62 C63 106.94(8) . .
O3 C62 H62A 110.3 . .
C63 C62 H62A 110.3 . .
O3 C62 H62B 110.3 . .
C63 C62 H62B 110.3 . .
H62A C62 H62B 108.6 . .
C64 C63 C68 116.50(9) . .
C64 C63 C62 121.28(10) . .
C68 C63 C62 122.20(10) . .
F1 C64 C65 118.13(10) . .
F1 C64 C63 119.39(9) . .
C65 C64 C63 122.48(10) . .
F2 C65 C64 120.72(10) . .
F2 C65 C66 119.93(9) . .
C64 C65 C66 119.35(10) . .
F3 C66 C67 120.23(10) . .
F3 C66 C65 119.89(10) . .
C67 C66 C65 119.88(10) . .
F4 C67 C66 119.83(10) . .
F4 C67 C68 120.66(10) . .
C66 C67 C68 119.51(10) . .
F5 C68 C67 118.07(10) . .
F5 C68 C63 119.69(10) . .
C67 C68 C63 122.23(10) . .
C16 C14 C15 120.14(8) 3_666 .
C16 C14 C13 119.72(9) 3_666 .
C15 C14 C13 120.13(9) . .
C12 C13 C14 176.06(10) . .
C13 C12 C1 177.07(10) . .

loop_
_geom_bond_atom_site_label_1
_geom_bond_atom_site_label_2
_geom_bond_distance
_geom_bond_site_symmetry_2
F1 C64 1.3434(12) .
O1 C15 1.3657(12) .
O1 C17 1.4387(12) .
C1 C2 1.4055(13) .
C1 C6 1.4108(13) .
C1 C12 1.4347(13) .
O2 C61 1.2082(12) .
F2 C65 1.3345(12) .
C2 C3 1.3887(14) .
C2 H2 0.9500 .
F3 C66 1.3367(12) .
O3 C61 1.3438(12) .
O3 C62 1.4495(12) .
C3 C4 1.3912(15) .
C3 H3 0.9500 .
F4 C67 1.3355(12) .
C4 C5 1.3862(15) .
C4 H4 0.9500 .
C5 C6 1.4007(13) .
C5 H5 0.9500 .
F5 C68 1.3390(12) .
C6 C61 1.4907(14) .
C15 C16 1.3943(12) .
C15 C14 1.4044(13) .
C16 C14 1.4027(13) 3_666
C16 H16 0.9500 .
C17 C18 1.5142(15) .
C17 H17A 0.9900 .
C17 H17B 0.9900 .
C18 C19 1.5286(16) .
C18 H18A 0.9900 .
C18 H18B 0.9900 .
C19 C20 1.5247(16) .
C19 H19A 0.9900 .
C19 H19B 0.9900 .
C20 H20A 0.9800 .
C20 H20B 0.9800 .
C20 H20C 0.9800 .
C62 C63 1.5007(14) .
C62 H62A 0.9900 .
C62 H62B 0.9900 .
C63 C64 1.3882(15) .
C63 C68 1.3903(15) .
C64 C65 1.3837(14) .
C65 C66 1.3842(15) .
C66 C67 1.3807(16) .
C67 C68 1.3860(15) .
C14 C13 1.4316(13) .
C13 C12 1.2035(14) .
